data_2242085
loop_
_publ_author_name
'Tatikonda, Rajendhraprasad'
'Haukka, Matti'

_publ_section_title
;
 Ruthenium(II) carbonyl compounds with the
 4'-chloro-2,2':6',2''-terpyridine ligand
;
_journal_coeditor_code WM5367
_journal_issue 4
_journal_name_full 'Acta Crystallographica Section E'
_journal_page_first 556
_journal_page_last 559
_journal_paper_doi 10.1107/S2056989017003917
_journal_volume 73
_journal_year 2017
_chemical_formula_iupac '[Ru Cl (C15 H10 Cl N3) (C O)2] [Ru Cl3 (C O)3]'
_chemical_formula_moiety 'C17 H10 Cl2 N3 O2 Ru, C3 Cl3 O3 Ru'
_chemical_formula_sum 'C20 H10 Cl5 N3 O5 Ru2'
_chemical_formula_weight 751.70
_chemical_name_systematic
;<i>cis</i>-Dicarbonylchlorido(4'-chloro-2,2':6',2''-terpyridine-\k^3^<i>N</i>)ruthenium(II)
<i>fac</i>-tricarbonyltrichloridoruthenate(II)]
;
_space_group_crystal_system monoclinic
_space_group_IT_number 14
_space_group_name_Hall '-P 2ybc'
_space_group_name_H-M_alt 'P 1 21/c 1'
_symmetry_space_group_name_Hall '-P 2ybc'
_symmetry_space_group_name_H-M 'P 1 21/c 1'
_atom_sites_solution_hydrogens geom
_audit_creation_method SHELXL-2014/7
_cell_angle_alpha 90
_cell_angle_beta 114.080(3)
_cell_angle_gamma 90
_cell_formula_units_Z 4
_cell_length_a 14.3578(4)
_cell_length_b 13.9158(2)
_cell_length_c 13.2220(3)
_cell_measurement_reflns_used 6406
_cell_measurement_temperature 123(2)
_cell_measurement_theta_max 28.4770
_cell_measurement_theta_min 3.5280
_cell_volume 2411.86(11)
_computing_cell_refinement
;
CrysAlisPro (Agilent, 2013)
;
_computing_data_collection
;
CrysAlisPro (Agilent, 2013)
;
_computing_data_reduction
;
CrysAlisPro (Agilent, 2013)
;
_computing_molecular_graphics
;
<i>UCSF Chimera</i> (Pettersen et al., 2004)
;
_computing_publication_material
;
SHELXL2014 (Sheldrick, 2015)
;
_computing_structure_refinement
;
SHELXL2014 (Sheldrick, 2015)
;
_computing_structure_solution
;
SUPERFLIP (Palatinus & Chapuis, 2007)
;
_diffrn_ambient_temperature 123(2)
_diffrn_detector_area_resol_mean 10.3953
_diffrn_measured_fraction_theta_full 0.995
_diffrn_measured_fraction_theta_max 0.989
_diffrn_measurement_device '\k-geometry diffractometer'
_diffrn_measurement_device_type 'Agilent SuperNova, Dual, Cu at zero, Atlas'
_diffrn_measurement_method '\f scans and \w scans with \k offset'
_diffrn_radiation_monochromator mirror
_diffrn_radiation_type MoK\a
_diffrn_radiation_wavelength 0.71073
_diffrn_reflns_av_R_equivalents 0.0233
_diffrn_reflns_limit_h_max 17
_diffrn_reflns_limit_h_min -17
_diffrn_reflns_limit_k_max 17
_diffrn_reflns_limit_k_min -16
_diffrn_reflns_limit_l_max 14
_diffrn_reflns_limit_l_min -16
_diffrn_reflns_number 11072
_diffrn_reflns_theta_full 26.000
_diffrn_reflns_theta_max 26.350
_diffrn_reflns_theta_min 3.086
_exptl_absorpt_coefficient_mu 1.845
_exptl_absorpt_correction_T_max 1.00000
_exptl_absorpt_correction_T_min 0.91354
_exptl_absorpt_correction_type multi-scan
_exptl_absorpt_process_details
;
(<i>CrysAlisPro</i>; Agilent, 2013)
;
_exptl_crystal_colour colourless
_exptl_crystal_density_diffrn 2.070
_exptl_crystal_description plate
_exptl_crystal_F_000 1456
_exptl_crystal_size_max 0.340
_exptl_crystal_size_mid 0.080
_exptl_crystal_size_min 0.060
_refine_diff_density_max 0.433
_refine_diff_density_min -0.484
_refine_ls_extinction_method none
_refine_ls_goodness_of_fit_ref 1.063
_refine_ls_hydrogen_treatment constr
_refine_ls_matrix_type full
_refine_ls_number_parameters 316
_refine_ls_number_reflns 4864
_refine_ls_number_restraints 0
_refine_ls_restrained_S_all 1.063
_refine_ls_R_factor_all 0.0316
_refine_ls_R_factor_gt 0.0244
_refine_ls_shift/su_max 0.001
_refine_ls_shift/su_mean 0.000
_refine_ls_structure_factor_coef Fsqd
_refine_ls_weighting_details 'w=1/[\s^2^(Fo^2^)+(0.0156P)^2^+1.2338P] where P=(Fo^2^+2Fc^2^)/3'
_refine_ls_weighting_scheme calc
_refine_ls_wR_factor_gt 0.0467
_refine_ls_wR_factor_ref 0.0499
_reflns_number_gt 4264
_reflns_number_total 4864
_reflns_threshold_expression 'I > 2\s(I)'
_cod_data_source_file wm5367sup1.cif
_cod_data_source_block I
_cod_database_code 2242085
_shelx_space_group_comment
;
The symmetry employed for this shelxl refinement is uniquely defined
by the following loop, which should always be used as a source of
symmetry information in preference to the above space-group names.
They are only intended as comments.
;
_shelx_estimated_absorpt_t_min 0.573
_shelx_estimated_absorpt_t_max 0.897

loop_
_space_group_symop_operation_xyz
'x, y, z'
'-x, y+1/2, -z+1/2'
'-x, -y, -z'
'x, -y-1/2, z-1/2'

loop_
_atom_site_type_symbol
_atom_site_label
_atom_site_fract_x
_atom_site_fract_y
_atom_site_fract_z
_atom_site_U_iso_or_equiv
_atom_site_adp_type
_atom_site_calc_flag
_atom_site_occupancy
Ru Ru1 0.17472(2) 0.27299(2) 0.26207(2) 0.01106(6) Uani d 1
Ru Ru2 0.39629(2) 0.64980(2) 0.27157(2) 0.01345(6) Uani d 1
Cl Cl1 0.08461(5) 0.27737(4) 0.38251(5) 0.01640(14) Uani d 1
Cl Cl5 0.37371(5) 0.70601(5) 0.08982(6) 0.02129(15) Uani d 1
Cl Cl3 0.22742(5) 0.70409(5) 0.24405(6) 0.02024(15) Uani d 1
Cl Cl2 -0.21948(5) 0.02482(5) -0.03389(6) 0.02083(15) Uani d 1
Cl Cl4 0.32731(5) 0.49515(5) 0.19478(6) 0.01848(15) Uani d 1
N N1 0.22418(16) 0.13257(15) 0.31413(17) 0.0124(5) Uani d 1
O O1 0.29403(15) 0.26878(13) 0.11931(16) 0.0217(4) Uani d 1
N N5 0.05630(16) 0.19549(15) 0.15594(17) 0.0122(5) Uani d 1
C C12 -0.0292(2) 0.24201(18) 0.0912(2) 0.0127(5) Uani d 1
O O3 0.42369(15) 0.57772(14) 0.49897(17) 0.0229(4) Uani d 1
C C13 -0.01943(19) 0.34784(18) 0.1003(2) 0.0117(5) Uani d 1
C C18 0.4133(2) 0.60467(19) 0.4148(2) 0.0167(6) Uani d 1
C C7 0.1595(2) 0.06339(18) 0.2494(2) 0.0142(6) Uani d 1
C C2 0.2842(2) 0.34104(18) 0.3748(2) 0.0163(6) Uani d 1
C C8 0.0622(2) 0.09880(18) 0.1648(2) 0.0123(5) Uani d 1
C C20 0.4498(2) 0.7734(2) 0.3261(2) 0.0186(6) Uani d 1
N N15 0.07324(16) 0.38173(15) 0.17428(17) 0.0123(5) Uani d 1
O O4 0.59817(15) 0.57097(14) 0.28775(17) 0.0253(5) Uani d 1
O O5 0.48190(16) 0.84698(14) 0.35804(19) 0.0297(5) Uani d 1
C C19 0.5239(2) 0.60141(19) 0.2846(2) 0.0173(6) Uani d 1
C C10 -0.1111(2) 0.09151(19) 0.0372(2) 0.0141(6) Uani d 1
O O2 0.34998(15) 0.37495(13) 0.44648(16) 0.0227(4) Uani d 1
C C17 0.0862(2) 0.47673(18) 0.1892(2) 0.0140(6) Uani d 1
H H17 0.1505 0.5006 0.2394 0.017 Uiso calc 1
C C9 -0.0227(2) 0.04364(19) 0.1039(2) 0.0136(6) Uani d 1
H H9 -0.0203 -0.0245 0.1077 0.016 Uiso calc 1
C C11 -0.1165(2) 0.19109(19) 0.0286(2) 0.0154(6) Uani d 1
H H11 -0.1775 0.2228 -0.0183 0.018 Uiso calc 1
C C14 -0.0985(2) 0.40961(18) 0.0409(2) 0.0148(6) Uani d 1
H H14 -0.1616 0.3852 -0.0113 0.018 Uiso calc 1
C C3 0.3098(2) 0.10532(19) 0.3987(2) 0.0154(6) Uani d 1
H H3 0.3549 0.1534 0.4432 0.018 Uiso calc 1
C C16 0.0084(2) 0.54168(18) 0.1334(2) 0.0145(6) Uani d 1
H H16 0.0191 0.6087 0.1468 0.017 Uiso calc 1
C C4 0.3355(2) 0.00955(19) 0.4243(2) 0.0181(6) Uani d 1
H H4 0.3956 -0.0077 0.4868 0.022 Uiso calc 1
C C1 0.2473(2) 0.27202(18) 0.1705(2) 0.0157(6) Uani d 1
C C5 0.2717(2) -0.06013(19) 0.3569(2) 0.0175(6) Uani d 1
H H5 0.2885 -0.1262 0.3713 0.021 Uiso calc 1
C C15 -0.0840(2) 0.50795(19) 0.0589(2) 0.0154(6) Uani d 1
H H15 -0.1377 0.5515 0.0199 0.019 Uiso calc 1
C C6 0.1835(2) -0.03308(19) 0.2687(2) 0.0163(6) Uani d 1
H H6 0.1394 -0.0804 0.2215 0.020 Uiso calc 1

loop_
_atom_site_aniso_label
_atom_site_aniso_U_11
_atom_site_aniso_U_22
_atom_site_aniso_U_33
_atom_site_aniso_U_12
_atom_site_aniso_U_13
_atom_site_aniso_U_23
Ru1 0.01021(11) 0.00932(11) 0.01166(11) -0.00047(8) 0.00241(9) -0.00009(9)
Ru2 0.01030(12) 0.01230(11) 0.01481(11) -0.00009(8) 0.00210(9) -0.00140(9)
Cl1 0.0184(4) 0.0147(3) 0.0170(3) -0.0021(3) 0.0081(3) -0.0012(3)
Cl5 0.0233(4) 0.0193(4) 0.0174(3) -0.0003(3) 0.0043(3) 0.0022(3)
Cl3 0.0127(3) 0.0181(3) 0.0262(4) 0.0016(3) 0.0042(3) -0.0053(3)
Cl2 0.0168(4) 0.0221(4) 0.0218(4) -0.0090(3) 0.0060(3) -0.0057(3)
Cl4 0.0188(4) 0.0130(3) 0.0227(4) -0.0025(3) 0.0074(3) -0.0034(3)
N1 0.0127(12) 0.0125(11) 0.0121(11) -0.0003(9) 0.0053(10) 0.0011(9)
O1 0.0216(11) 0.0229(11) 0.0232(11) -0.0031(9) 0.0119(10) -0.0026(9)
N5 0.0122(12) 0.0122(11) 0.0115(11) -0.0017(9) 0.0041(10) -0.0005(9)
C12 0.0126(14) 0.0155(13) 0.0106(13) 0.0004(11) 0.0055(11) -0.0008(11)
O3 0.0250(12) 0.0238(11) 0.0223(11) 0.0017(9) 0.0122(10) 0.0021(9)
C13 0.0126(14) 0.0135(13) 0.0109(13) -0.0003(11) 0.0067(11) 0.0011(11)
C18 0.0102(14) 0.0137(14) 0.0254(16) -0.0001(11) 0.0063(12) -0.0041(13)
C7 0.0162(15) 0.0163(14) 0.0115(13) 0.0008(11) 0.0070(12) -0.0027(11)
C2 0.0181(16) 0.0127(13) 0.0204(15) 0.0029(12) 0.0102(13) 0.0026(12)
C8 0.0171(15) 0.0126(13) 0.0108(13) -0.0003(11) 0.0093(12) -0.0009(11)
C20 0.0129(15) 0.0211(15) 0.0205(15) 0.0034(12) 0.0053(12) 0.0005(13)
N15 0.0122(12) 0.0125(11) 0.0129(11) 0.0012(9) 0.0059(10) 0.0012(9)
O4 0.0183(12) 0.0298(12) 0.0271(12) 0.0071(9) 0.0086(10) 0.0017(10)
O5 0.0236(12) 0.0206(11) 0.0428(14) -0.0060(9) 0.0114(11) -0.0129(10)
C19 0.0196(16) 0.0160(14) 0.0130(13) -0.0023(12) 0.0031(12) 0.0002(11)
C10 0.0148(14) 0.0187(14) 0.0102(13) -0.0053(11) 0.0065(12) -0.0024(11)
O2 0.0194(11) 0.0216(10) 0.0205(11) -0.0064(9) 0.0013(10) -0.0051(9)
C17 0.0148(14) 0.0142(13) 0.0135(13) -0.0024(11) 0.0064(12) -0.0013(11)
C9 0.0195(15) 0.0123(13) 0.0113(13) -0.0047(11) 0.0087(12) -0.0030(11)
C11 0.0133(14) 0.0192(14) 0.0113(13) -0.0004(11) 0.0026(12) 0.0016(11)
C14 0.0148(14) 0.0174(14) 0.0139(13) -0.0012(11) 0.0076(12) 0.0020(11)
C3 0.0151(15) 0.0158(14) 0.0153(13) 0.0001(11) 0.0062(12) 0.0003(11)
C16 0.0222(16) 0.0095(12) 0.0181(14) 0.0021(11) 0.0146(13) 0.0009(11)
C4 0.0172(15) 0.0204(15) 0.0163(14) 0.0062(12) 0.0063(12) 0.0070(12)
C1 0.0154(15) 0.0108(13) 0.0158(14) -0.0017(11) 0.0011(12) -0.0001(11)
C5 0.0234(16) 0.0118(13) 0.0217(15) 0.0031(12) 0.0135(13) 0.0018(12)
C15 0.0158(15) 0.0184(14) 0.0145(13) 0.0074(12) 0.0087(12) 0.0052(12)
C6 0.0197(16) 0.0142(13) 0.0184(14) -0.0011(11) 0.0113(13) -0.0015(12)

loop_
_atom_type_symbol
_atom_type_description
_atom_type_scat_dispersion_real
_atom_type_scat_dispersion_imag
_atom_type_scat_source
C C 0.0033 0.0016 'International Tables Vol C Tables 4.2.6.8 and 6.1.1.4'
H H 0.0000 0.0000 'International Tables Vol C Tables 4.2.6.8 and 6.1.1.4'
Cl Cl 0.1484 0.1585 'International Tables Vol C Tables 4.2.6.8 and 6.1.1.4'
N N 0.0061 0.0033 'International Tables Vol C Tables 4.2.6.8 and 6.1.1.4'
O O 0.0106 0.0060 'International Tables Vol C Tables 4.2.6.8 and 6.1.1.4'
Ru Ru -1.2594 0.8363 'International Tables Vol C Tables 4.2.6.8 and 6.1.1.4'

loop_
_geom_angle_atom_site_label_1
_geom_angle_atom_site_label_2
_geom_angle_atom_site_label_3
_geom_angle
C1 Ru1 C2 90.60(11)
C1 Ru1 N5 94.52(10)
C2 Ru1 N5 174.14(10)
C1 Ru1 N15 95.21(10)
C2 Ru1 N15 103.79(10)
N5 Ru1 N15 78.61(8)
C1 Ru1 N1 90.13(10)
C2 Ru1 N1 98.32(10)
N5 Ru1 N1 78.86(8)
N15 Ru1 N1 157.17(8)
C1 Ru1 Cl1 178.53(8)
C2 Ru1 Cl1 87.98(8)
N5 Ru1 Cl1 86.92(6)
N15 Ru1 Cl1 84.78(6)
N1 Ru1 Cl1 90.45(6)
C19 Ru2 C20 93.51(11)
C19 Ru2 C18 93.76(11)
C20 Ru2 C18 93.03(11)
C19 Ru2 Cl4 86.39(8)
C20 Ru2 Cl4 177.64(9)
C18 Ru2 Cl4 89.34(8)
C19 Ru2 Cl5 86.44(8)
C20 Ru2 Cl5 87.36(9)
C18 Ru2 Cl5 179.55(9)
Cl4 Ru2 Cl5 90.27(2)
C19 Ru2 Cl3 175.98(8)
C20 Ru2 Cl3 89.96(8)
C18 Ru2 Cl3 88.08(8)
Cl4 Ru2 Cl3 90.06(2)
Cl5 Ru2 Cl3 91.70(3)
C3 N1 C7 118.8(2)
C3 N1 Ru1 127.74(18)
C7 N1 Ru1 113.43(17)
C12 N5 C8 123.0(2)
C12 N5 Ru1 118.52(17)
C8 N5 Ru1 117.81(17)
N5 C12 C11 120.3(2)
N5 C12 C13 113.3(2)
C11 C12 C13 126.3(2)
N15 C13 C14 121.5(2)
N15 C13 C12 115.6(2)
C14 C13 C12 122.9(2)
O3 C18 Ru2 179.5(3)
N1 C7 C6 120.8(2)
N1 C7 C8 115.5(2)
C6 C7 C8 123.5(2)
O2 C2 Ru1 174.6(2)
N5 C8 C9 119.5(2)
N5 C8 C7 114.0(2)
C9 C8 C7 126.3(2)
O5 C20 Ru2 179.5(3)
C17 N15 C13 118.7(2)
C17 N15 Ru1 127.51(18)
C13 N15 Ru1 113.54(16)
O4 C19 Ru2 177.0(2)
C9 C10 C11 122.5(2)
C9 C10 Cl2 118.5(2)
C11 C10 Cl2 119.0(2)
N15 C17 C16 122.0(3)
N15 C17 H17 119.0
C16 C17 H17 119.0
C10 C9 C8 117.6(2)
C10 C9 H9 121.2
C8 C9 H9 121.2
C12 C11 C10 117.1(2)
C12 C11 H11 121.5
C10 C11 H11 121.5
C13 C14 C15 118.9(3)
C13 C14 H14 120.6
C15 C14 H14 120.6
N1 C3 C4 122.6(3)
N1 C3 H3 118.7
C4 C3 H3 118.7
C15 C16 C17 119.3(2)
C15 C16 H16 120.3
C17 C16 H16 120.3
C5 C4 C3 118.5(3)
C5 C4 H4 120.8
C3 C4 H4 120.8
O1 C1 Ru1 176.8(2)
C6 C5 C4 119.5(2)
C6 C5 H5 120.2
C4 C5 H5 120.2
C16 C15 C14 119.5(2)
C16 C15 H15 120.2
C14 C15 H15 120.2
C5 C6 C7 119.7(3)
C5 C6 H6 120.2
C7 C6 H6 120.2

loop_
_geom_bond_atom_site_label_1
_geom_bond_atom_site_label_2
_geom_bond_distance
_geom_bond_publ_flag
Ru1 C1 1.893(3) yes
Ru1 C2 1.918(3) yes
Ru1 N5 2.019(2) yes
Ru1 N15 2.093(2) yes
Ru1 N1 2.097(2) yes
Ru1 Cl1 2.4279(7) yes
Ru2 C19 1.893(3) yes
Ru2 C20 1.902(3) yes
Ru2 C18 1.914(3) yes
Ru2 Cl4 2.4129(7) yes
Ru2 Cl5 2.4199(7) yes
Ru2 Cl3 2.4212(7) yes
Cl2 C10 1.724(3) ?
N1 C3 1.336(3) yes
N1 C7 1.369(3) ?
O1 C1 1.131(3) ?
N5 C12 1.342(3) ?
N5 C8 1.350(3) ?
C12 C11 1.383(4) ?
C12 C13 1.480(3) ?
O3 C18 1.125(3) ?
C13 N15 1.374(3) ?
C13 C14 1.385(4) ?
C7 C6 1.384(4) ?
C7 C8 1.473(4) ?
C2 O2 1.133(3) ?
C8 C9 1.387(4) ?
C20 O5 1.131(3) ?
N15 C17 1.338(3) ?
O4 C19 1.132(3) ?
C10 C9 1.386(4) ?
C10 C11 1.390(4) ?
C17 C16 1.392(4) ?
C17 H17 0.9500 ?
C9 H9 0.9500 ?
C11 H11 0.9500 ?
C14 C15 1.390(4) ?
C14 H14 0.9500 ?
C3 C4 1.387(4) ?
C3 H3 0.9500 ?
C16 C15 1.373(4) ?
C16 H16 0.9500 ?
C4 C5 1.381(4) ?
C4 H4 0.9500 ?
C5 C6 1.379(4) ?
C5 H5 0.9500 ?
C15 H15 0.9500 ?
C6 H6 0.9500 ?

loop_
_geom_hbond_atom_site_label_D
_geom_hbond_atom_site_label_H
_geom_hbond_atom_site_label_A
_geom_hbond_site_symmetry_A
_geom_hbond_distance_DH
_geom_hbond_distance_HA
_geom_hbond_distance_DA
_geom_hbond_angle_DHA
_geom_hbond_publ_flag
C11 H11 Cl5 3_565 0.95 2.76 3.664(3) 158.3 yes
C16 H16 Cl1 2 0.95 2.72 3.515(3) 141.5 yes
C5 H5 Cl3 1_545 0.95 2.82 3.553(3) 134.3 yes

loop_
_geom_torsion_atom_site_label_1
_geom_torsion_atom_site_label_2
_geom_torsion_atom_site_label_3
_geom_torsion_atom_site_label_4
_geom_torsion
C8 N5 C12 C11 -0.7(4)
Ru1 N5 C12 C11 -171.18(18)
C8 N5 C12 C13 176.3(2)
Ru1 N5 C12 C13 5.8(3)
N5 C12 C13 N15 -1.4(3)
C11 C12 C13 N15 175.3(2)
N5 C12 C13 C14 -179.9(2)
C11 C12 C13 C14 -3.2(4)
C3 N1 C7 C6 -2.0(4)
Ru1 N1 C7 C6 176.53(18)
C3 N1 C7 C8 174.3(2)
Ru1 N1 C7 C8 -7.2(3)
C12 N5 C8 C9 0.8(4)
Ru1 N5 C8 C9 171.39(17)
C12 N5 C8 C7 -173.6(2)
Ru1 N5 C8 C7 -3.1(3)
N1 C7 C8 N5 6.9(3)
C6 C7 C8 N5 -177.0(2)
N1 C7 C8 C9 -167.1(2)
C6 C7 C8 C9 9.0(4)
C14 C13 N15 C17 0.6(4)
C12 C13 N15 C17 -177.9(2)
C14 C13 N15 Ru1 175.26(18)
C12 C13 N15 Ru1 -3.3(3)
C13 N15 C17 C16 1.0(4)
Ru1 N15 C17 C16 -172.89(18)
C11 C10 C9 C8 1.0(4)
Cl2 C10 C9 C8 -176.72(18)
N5 C8 C9 C10 -0.9(3)
C7 C8 C9 C10 172.8(2)
N5 C12 C11 C10 0.6(4)
C13 C12 C11 C10 -175.9(2)
C9 C10 C11 C12 -0.8(4)
Cl2 C10 C11 C12 176.86(19)
N15 C13 C14 C15 -1.6(4)
C12 C13 C14 C15 176.8(2)
C7 N1 C3 C4 -0.6(4)
Ru1 N1 C3 C4 -178.83(18)
N15 C17 C16 C15 -1.5(4)
N1 C3 C4 C5 2.5(4)
C3 C4 C5 C6 -1.8(4)
C17 C16 C15 C14 0.4(4)
C13 C14 C15 C16 1.1(4)
C4 C5 C6 C7 -0.6(4)
N1 C7 C6 C5 2.6(4)
C8 C7 C6 C5 -173.4(2)
